data_2209587
loop_
_publ_author_name
'Hu, Yi-Min'
'Wu, Feng-Hua'
'Qu, Yuan'
'Zhang, Xia'
'Song, Feng-Fa'

_publ_section_title 3-(4-Chlorophenyl)-1-(3,4-dimethyl-2,5-dihydro-1<i>H</i>-pyrrol-1-yl)prop-2-enone
_journal_coeditor_code LH2070
_journal_issue 7
_journal_name_full 'Acta Crystallographica Section E'
_journal_page_first o2830
_journal_page_last o2831
_journal_paper_doi 10.1107/S1600536806021647
_journal_volume 62
_journal_year 2006
_chemical_formula_iupac 'C15 H16 Cl N O'
_chemical_formula_moiety 'C15 H16 Cl N O'
_chemical_formula_sum 'C15 H16 Cl N O'
_chemical_formula_weight 261.74
_chemical_name_systematic
;
3-(4-Chlorophenyl)-1-(3,4-dimethyl-2,5-dihydro-1H-pyrrol-1-yl)prop-2-enone
;
_space_group_IT_number 14
_symmetry_cell_setting monoclinic
_symmetry_space_group_name_Hall '-P 2yn'
_symmetry_space_group_name_H-M 'P 1 21/n 1'
_atom_sites_solution_hydrogens geom
_atom_sites_solution_primary direct
_atom_sites_solution_secondary difmap
_cell_angle_alpha 90.00
_cell_angle_beta 94.66(3)
_cell_angle_gamma 90.00
_cell_formula_units_Z 4
_cell_length_a 8.8360(18)
_cell_length_b 15.394(3)
_cell_length_c 9.988(2)
_cell_measurement_reflns_used 25
_cell_measurement_temperature 298(2)
_cell_measurement_theta_max 11.45
_cell_measurement_theta_min 2.32
_cell_volume 1354.1(5)
_computing_cell_refinement 'CAD-4 Software'
_computing_data_collection 'CAD-4 Software (Enraf--Nonius, 1989)'
_computing_data_reduction 'XCAD4 (Harms & Wocadlo, 1995)'
_computing_molecular_graphics 'SHELXTL  (Sheldrick, 1998)'
_computing_publication_material SHELXL97
_computing_structure_refinement 'SHELXL97 (Sheldrick, 1997)'
_computing_structure_solution 'SHELXS97 (Sheldrick, 1997)'
_diffrn_ambient_temperature 298(2)
_diffrn_measured_fraction_theta_full 1.000
_diffrn_measured_fraction_theta_max 1.000
_diffrn_measurement_device_type 'Enraf--Nonius CAD-4'
_diffrn_measurement_method \w/2\q
_diffrn_radiation_monochromator graphite
_diffrn_radiation_source 'fine-focus sealed tube'
_diffrn_radiation_type MoK\a
_diffrn_radiation_wavelength 0.71073
_diffrn_reflns_av_R_equivalents 0.0363
_diffrn_reflns_av_sigmaI/netI 0.0781
_diffrn_reflns_limit_h_max 10
_diffrn_reflns_limit_h_min 0
_diffrn_reflns_limit_k_max 18
_diffrn_reflns_limit_k_min 0
_diffrn_reflns_limit_l_max 12
_diffrn_reflns_limit_l_min -12
_diffrn_reflns_number 2812
_diffrn_reflns_theta_full 25.96
_diffrn_reflns_theta_max 25.96
_diffrn_reflns_theta_min 2.44
_diffrn_standards_decay_% 0.003
_diffrn_standards_interval_count 100
_diffrn_standards_number 3
_exptl_absorpt_coefficient_mu 0.270
_exptl_absorpt_correction_T_max 0.97
_exptl_absorpt_correction_T_min 0.96
_exptl_absorpt_correction_type psi-scan
_exptl_absorpt_process_details '(North <i>et al.</i>,  1968)'
_exptl_crystal_colour colourless
_exptl_crystal_density_diffrn 1.284
_exptl_crystal_density_method 'not measured'
_exptl_crystal_description block
_exptl_crystal_F_000 552
_exptl_crystal_size_max 0.30
_exptl_crystal_size_mid 0.10
_exptl_crystal_size_min 0.10
_refine_diff_density_max 0.238
_refine_diff_density_min -0.259
_refine_ls_extinction_method none
_refine_ls_goodness_of_fit_ref 1.025
_refine_ls_hydrogen_treatment constr
_refine_ls_matrix_type full
_refine_ls_number_parameters 165
_refine_ls_number_reflns 2640
_refine_ls_number_restraints 0
_refine_ls_restrained_S_all 1.025
_refine_ls_R_factor_all 0.1474
_refine_ls_R_factor_gt 0.0731
_refine_ls_shift/su_max 0.000
_refine_ls_shift/su_mean 0.000
_refine_ls_structure_factor_coef Fsqd
_refine_ls_weighting_details 'calc w=1/[\s^2^(Fo^2^)+(0.0687P)^2^+0.0751P] where P=(Fo^2^+2Fc^2^)/3'
_refine_ls_weighting_scheme calc
_refine_ls_wR_factor_gt 0.1515
_refine_ls_wR_factor_ref 0.1859
_reflns_number_gt 1358
_reflns_number_total 2640
_reflns_threshold_expression I>2\s(I)
_cod_data_source_file lh2070.cif
_cod_data_source_block I
_cod_original_sg_symbol_H-M 'P 21/n'
_cod_database_code 2209587
_cod_database_fobs_code 2209587

loop_
_symmetry_equiv_pos_as_xyz
'x, y, z'
'-x+1/2, y+1/2, -z+1/2'
'-x, -y, -z'
'x-1/2, -y-1/2, z-1/2'

loop_
_atom_site_type_symbol
_atom_site_label
_atom_site_fract_x
_atom_site_fract_y
_atom_site_fract_z
_atom_site_U_iso_or_equiv
_atom_site_adp_type
_atom_site_calc_flag
_atom_site_refinement_flags
_atom_site_occupancy
Cl Cl 0.25386(13) 0.62246(8) -0.04379(12) 0.0655(4) Uani d . 1
O O 0.9147(4) 0.60183(18) 0.6639(3) 0.0656(9) Uani d . 1
N N 0.9151(4) 0.4559(2) 0.6723(3) 0.0432(8) Uani d . 1
C C1 0.9326(5) 0.2167(3) 0.7319(5) 0.0663(14) Uani d . 1
H H1A 0.9938 0.1909 0.8053 0.100 Uiso calc R 1
H H1B 0.9634 0.1944 0.6485 0.100 Uiso calc R 1
H H1C 0.8278 0.2027 0.7397 0.100 Uiso calc R 1
C C2 1.1340(5) 0.3322(3) 0.9449(4) 0.0672(13) Uani d . 1
H H2A 1.1380 0.2699 0.9477 0.101 Uiso calc R 1
H H2B 1.0927 0.3535 1.0246 0.101 Uiso calc R 1
H H2C 1.2345 0.3549 0.9399 0.101 Uiso calc R 1
C C3 0.9527(5) 0.3129(3) 0.7354(4) 0.0467(10) Uani d . 1
C C4 0.8711(5) 0.3683(2) 0.6296(4) 0.0462(10) Uani d . 1
H H4A 0.9040 0.3554 0.5414 0.055 Uiso calc R 1
H H4B 0.7621 0.3604 0.6278 0.055 Uiso calc R 1
C C5 1.0205(5) 0.4549(3) 0.7927(4) 0.0520(11) Uani d . 1
H H5A 0.9795 0.4865 0.8656 0.062 Uiso calc R 1
H H5B 1.1177 0.4799 0.7751 0.062 Uiso calc R 1
C C6 1.0357(5) 0.3605(3) 0.8246(4) 0.0490(11) Uani d . 1
C C7 0.8676(5) 0.5321(3) 0.6172(4) 0.0478(11) Uani d . 1
C C8 0.7552(5) 0.5267(3) 0.4986(4) 0.0517(11) Uani d . 1
H H8A 0.7248 0.4725 0.4653 0.062 Uiso calc R 1
C C9 0.6979(5) 0.5971(3) 0.4397(4) 0.0499(11) Uani d . 1
H H9A 0.7321 0.6498 0.4763 0.060 Uiso calc R 1
C C10 0.5861(4) 0.6020(2) 0.3230(4) 0.0441(10) Uani d . 1
C C11 0.5202(5) 0.5281(3) 0.2615(4) 0.0530(11) Uani d . 1
H H11A 0.5460 0.4735 0.2962 0.064 Uiso calc R 1
C C12 0.4180(5) 0.5346(3) 0.1507(4) 0.0548(12) Uani d . 1
H H12A 0.3736 0.4850 0.1118 0.066 Uiso calc R 1
C C13 0.3820(4) 0.6146(3) 0.0981(4) 0.0467(10) Uani d . 1
C C14 0.4439(5) 0.6887(3) 0.1547(4) 0.0500(11) Uani d . 1
H H14A 0.4176 0.7427 0.1183 0.060 Uiso calc R 1
C C15 0.5459(5) 0.6825(3) 0.2666(4) 0.0485(11) Uani d . 1
H H15A 0.5885 0.7328 0.3050 0.058 Uiso calc R 1

loop_
_atom_site_aniso_label
_atom_site_aniso_U_11
_atom_site_aniso_U_22
_atom_site_aniso_U_33
_atom_site_aniso_U_12
_atom_site_aniso_U_13
_atom_site_aniso_U_23
Cl 0.0492(7) 0.0793(9) 0.0657(8) 0.0020(6) -0.0090(5) 0.0013(6)
O 0.076(2) 0.0413(18) 0.076(2) -0.0033(16) -0.0142(18) -0.0054(15)
N 0.0423(19) 0.037(2) 0.049(2) -0.0002(15) -0.0036(16) 0.0004(15)
C1 0.068(3) 0.052(3) 0.080(3) 0.005(2) 0.010(3) 0.005(3)
C2 0.057(3) 0.080(3) 0.063(3) 0.011(3) -0.005(2) 0.007(3)
C3 0.045(2) 0.044(2) 0.052(3) 0.005(2) 0.006(2) 0.001(2)
C4 0.041(2) 0.041(2) 0.055(3) -0.0015(19) -0.001(2) -0.001(2)
C5 0.040(2) 0.066(3) 0.049(2) 0.001(2) -0.003(2) -0.001(2)
C6 0.040(2) 0.060(3) 0.048(2) 0.009(2) 0.005(2) 0.005(2)
C7 0.045(2) 0.046(3) 0.052(3) 0.001(2) 0.008(2) 0.000(2)
C8 0.057(3) 0.046(3) 0.052(2) 0.005(2) -0.002(2) 0.003(2)
C9 0.053(3) 0.044(2) 0.052(3) -0.003(2) 0.001(2) 0.000(2)
C10 0.043(2) 0.042(2) 0.047(2) 0.0005(19) 0.003(2) 0.0021(19)
C11 0.053(3) 0.041(2) 0.063(3) 0.005(2) -0.002(2) 0.005(2)
C12 0.055(3) 0.041(3) 0.068(3) -0.004(2) 0.000(2) -0.004(2)
C13 0.038(2) 0.053(3) 0.048(2) 0.002(2) 0.0010(19) 0.000(2)
C14 0.046(2) 0.046(3) 0.057(3) 0.010(2) 0.001(2) 0.008(2)
C15 0.042(2) 0.043(2) 0.061(3) -0.004(2) 0.002(2) 0.000(2)

loop_
_atom_type_symbol
_atom_type_description
_atom_type_scat_dispersion_real
_atom_type_scat_dispersion_imag
_atom_type_scat_source
C C 0.0033 0.0016 'International Tables Vol C Tables 4.2.6.8 and 6.1.1.4'
H H 0.0000 0.0000 'International Tables Vol C Tables 4.2.6.8 and 6.1.1.4'
N N 0.0061 0.0033 'International Tables Vol C Tables 4.2.6.8 and 6.1.1.4'
O O 0.0106 0.0060 'International Tables Vol C Tables 4.2.6.8 and 6.1.1.4'
Cl Cl 0.1484 0.1585 'International Tables Vol C Tables 4.2.6.8 and 6.1.1.4'

loop_
_geom_angle_atom_site_label_1
_geom_angle_atom_site_label_2
_geom_angle_atom_site_label_3
_geom_angle
_geom_angle_publ_flag
C7 N C4 128.2(3) y
C7 N C5 120.1(3) y
C4 N C5 111.6(3) y
C3 C1 H1A 109.5 ?
C3 C1 H1B 109.5 ?
H1A C1 H1B 109.5 ?
C3 C1 H1C 109.5 ?
H1A C1 H1C 109.5 ?
H1B C1 H1C 109.5 ?
C6 C2 H2A 109.5 ?
C6 C2 H2B 109.5 ?
H2A C2 H2B 109.5 ?
C6 C2 H2C 109.5 ?
H2A C2 H2C 109.5 ?
H2B C2 H2C 109.5 ?
C6 C3 C1 128.4(4) y
C6 C3 C4 111.6(4) y
C1 C3 C4 120.0(4) ?
N C4 C3 102.7(3) y
N C4 H4A 111.2 ?
C3 C4 H4A 111.2 ?
N C4 H4B 111.2 ?
C3 C4 H4B 111.2 ?
H4A C4 H4B 109.1 ?
N C5 C6 103.1(3) ?
N C5 H5A 111.1 ?
C6 C5 H5A 111.1 ?
N C5 H5B 111.1 ?
C6 C5 H5B 111.1 ?
H5A C5 H5B 109.1 ?
C3 C6 C2 129.4(4) ?
C3 C6 C5 111.1(4) ?
C2 C6 C5 119.6(4) ?
O C7 N 121.3(4) y
O C7 C8 122.4(4) y
N C7 C8 116.3(4) y
C9 C8 C7 121.2(4) ?
C9 C8 H8A 119.4 ?
C7 C8 H8A 119.4 ?
C8 C9 C10 127.4(4) ?
C8 C9 H9A 116.3 ?
C10 C9 H9A 116.3 ?
C15 C10 C11 117.5(4) ?
C15 C10 C9 120.0(4) ?
C11 C10 C9 122.4(4) ?
C12 C11 C10 121.1(4) ?
C12 C11 H11A 119.4 ?
C10 C11 H11A 119.4 ?
C13 C12 C11 119.6(4) ?
C13 C12 H12A 120.2 ?
C11 C12 H12A 120.2 ?
C12 C13 C14 121.3(4) ?
C12 C13 Cl 119.4(3) ?
C14 C13 Cl 119.3(3) ?
C13 C14 C15 119.3(4) ?
C13 C14 H14A 120.3 ?
C15 C14 H14A 120.3 ?
C14 C15 C10 121.1(4) ?
C14 C15 H15A 119.4 ?
C10 C15 H15A 119.4 ?

loop_
_geom_bond_atom_site_label_1
_geom_bond_atom_site_label_2
_geom_bond_distance
_geom_bond_publ_flag
Cl C13 1.745(4) y
O C7 1.229(4) y
N C7 1.349(5) y
N C4 1.457(5) y
N C5 1.461(5) y
C1 C3 1.492(6) ?
C1 H1A 0.9600 ?
C1 H1B 0.9600 ?
C1 H1C 0.9600 ?
C2 C6 1.489(6) ?
C2 H2A 0.9600 ?
C2 H2B 0.9600 ?
C2 H2C 0.9600 ?
C3 C6 1.328(6) ?
C3 C4 1.497(5) ?
C4 H4A 0.9700 ?
C4 H4B 0.9700 ?
C5 C6 1.492(6) ?
C5 H5A 0.9700 ?
C5 H5B 0.9700 ?
C7 C8 1.485(6) ?
C8 C9 1.314(5) ?
C8 H8A 0.9300 ?
C9 C10 1.468(5) ?
C9 H9A 0.9300 ?
C10 C15 1.394(5) ?
C10 C11 1.398(5) ?
C11 C12 1.374(5) ?
C11 H11A 0.9300 ?
C12 C13 1.366(5) ?
C12 H12A 0.9300 ?
C13 C14 1.367(5) ?
C14 C15 1.381(6) ?
C14 H14A 0.9300 ?
C15 H15A 0.9300 ?

loop_
_geom_hbond_atom_site_label_D
_geom_hbond_atom_site_label_H
_geom_hbond_atom_site_label_A
_geom_hbond_site_symmetry_A
_geom_hbond_distance_DH
_geom_hbond_distance_HA
_geom_hbond_distance_DA
_geom_hbond_angle_DHA
C14 H14A O 4_575 0.93 2.44 3.237(5) 144

loop_
_geom_torsion_atom_site_label_1
_geom_torsion_atom_site_label_2
_geom_torsion_atom_site_label_3
_geom_torsion_atom_site_label_4
_geom_torsion
C7 N C4 C3 -176.1(4)
C5 N C4 C3 2.0(4)
C6 C3 C4 N -1.6(5)
C1 C3 C4 N 177.5(4)
C7 N C5 C6 176.6(3)
C4 N C5 C6 -1.6(4)
C1 C3 C6 C2 1.1(8)
C4 C3 C6 C2 -179.9(4)
C1 C3 C6 C5 -178.4(4)
C4 C3 C6 C5 0.6(5)
N C5 C6 C3 0.6(5)
N C5 C6 C2 -179.0(3)
C4 N C7 O -179.9(4)
C5 N C7 O 2.2(6)
C4 N C7 C8 0.5(6)
C5 N C7 C8 -177.4(3)
O C7 C8 C9 -1.7(7)
N C7 C8 C9 177.9(4)
C7 C8 C9 C10 -179.7(4)
C8 C9 C10 C15 -175.0(4)
C8 C9 C10 C11 2.8(7)
C15 C10 C11 C12 -0.9(6)
C9 C10 C11 C12 -178.7(4)
C10 C11 C12 C13 1.2(7)
C11 C12 C13 C14 -1.1(6)
C11 C12 C13 Cl 179.3(3)
C12 C13 C14 C15 0.6(6)
Cl C13 C14 C15 -179.7(3)
C13 C14 C15 C10 -0.3(6)
C11 C10 C15 C14 0.4(6)
C9 C10 C15 C14 178.3(4)

loop_
_cod_related_entry_id
_cod_related_entry_database
_cod_related_entry_code
1 ChemSpider 30654996
